data_4323809
loop_
_publ_author_name
'Sonya M. Scott'
'Keith C. Gordon'
'Anthony K. Burrell'

_publ_section_title
;
 Spectroelectrochemical Studies of Copper(I) Complexes with
 Binaphthyridine and Biquinoline Ligands. Crystal Structure Determination
 of Bis(6,7-dihydrodipyrido[2,3-b:3',2'-j][1,10]phenanthroline)copper(I)
 Tetrafluoroborate
;
_journal_name_full 'Inorganic Chemistry'
_journal_page_first 2452
_journal_page_last 2457
_journal_paper_doi 10.1021/ic951217a
_journal_volume 35
_journal_year 1996
_chemical_formula_structural '[Cu(C18H12N4)2][BF4].CH2Cl2'
_chemical_formula_sum 'C37 H26 B Cl2 Cu F4 N8'
_chemical_formula_weight 803.91
_chemical_name_systematic
; 
 ? 
;
_space_group_IT_number 14
_symmetry_cell_setting monoclinic
_symmetry_space_group_name_Hall '-P 2ybc'
_symmetry_space_group_name_H-M 'P 1 21/c 1'
_atom_sites_solution_hydrogens geom
_atom_sites_solution_primary direct
_atom_sites_solution_secondary difmap
_audit_creation_method SHELXL
_cell_angle_alpha 90.00
_cell_angle_beta 111.56(5)
_cell_angle_gamma 90.00
_cell_formula_units_Z 4
_cell_length_a 14.059(7)
_cell_length_b 15.058(6)
_cell_length_c 16.834(9)
_cell_measurement_reflns_used 25
_cell_measurement_temperature 173(2)
_cell_measurement_theta_max 20
_cell_measurement_theta_min 12
_cell_volume 3314(3)
_computing_cell_refinement 'CAD4 software'
_computing_data_collection 'CAD4 software'
_computing_data_reduction 'Enraf-Nonius SDP-Plus'
_computing_molecular_graphics 'Zortep (Dr. L. ZSOLNAI, 1995)'
_computing_structure_refinement 'SHELXL-93 (Sheldrick, 1993)'
_computing_structure_solution 'SHELXS-86 (Sheldrick, 1990)'
_diffrn_ambient_temperature 173(2)
_diffrn_measurement_device 'Enraf-Nonius CAD-4 diffractometer'
_diffrn_measurement_method theta/2theta
_diffrn_radiation_monochromator graphite
_diffrn_radiation_source 'fine-focus sealed tube'
_diffrn_radiation_type MoK\a
_diffrn_radiation_wavelength 0.71073
_diffrn_reflns_av_R_equivalents 0.0323
_diffrn_reflns_av_sigmaI/netI 0.0477
_diffrn_reflns_limit_h_max 15
_diffrn_reflns_limit_h_min 0
_diffrn_reflns_limit_k_max 15
_diffrn_reflns_limit_k_min 0
_diffrn_reflns_limit_l_max 18
_diffrn_reflns_limit_l_min -19
_diffrn_reflns_number 5863
_diffrn_reflns_theta_max 24.99
_diffrn_reflns_theta_min 2.06
_diffrn_standards_decay_% 0.2
_diffrn_standards_interval_time 7200s
_diffrn_standards_number 3
_exptl_absorpt_coefficient_mu 0.887
_exptl_absorpt_correction_T_max 0.9357
_exptl_absorpt_correction_T_min 0.6366
_exptl_absorpt_correction_type psi-scans
_exptl_crystal_colour dark_green
_exptl_crystal_density_diffrn 1.611
_exptl_crystal_description rod
_exptl_crystal_F_000 1632
_exptl_crystal_size_max 0.55
_exptl_crystal_size_mid 0.30
_exptl_crystal_size_min 0.25
_refine_diff_density_max 0.747
_refine_diff_density_min -0.602
_refine_diff_density_rms 0.133
_refine_ls_extinction_method none
_refine_ls_goodness_of_fit_all 1.052
_refine_ls_goodness_of_fit_obs 1.102
_refine_ls_hydrogen_treatment constr
_refine_ls_matrix_type full
_refine_ls_number_parameters 492
_refine_ls_number_reflns 5625
_refine_ls_number_restraints 0
_refine_ls_restrained_S_all 1.052
_refine_ls_restrained_S_obs 1.102
_refine_ls_R_factor_all 0.0798
_refine_ls_R_factor_obs 0.0497
_refine_ls_shift/esd_max 0.010
_refine_ls_shift/esd_mean 0.001
_refine_ls_structure_factor_coef Fsqd
_refine_ls_weighting_details 'w=1/[\s^2^(Fo^2^)+(0.1100P)^2^+3.4615P] where P=(Fo^2^+2Fc^2^)/3'
_refine_ls_weighting_scheme calc
_refine_ls_wR_factor_all 0.1697
_refine_ls_wR_factor_obs 0.1497
_reflns_number_observed 4105
_reflns_number_total 5625
_reflns_observed_criterion >2sigma(I)
_cod_data_source_file ic951217a.cif
_cod_data_source_block 1
_cod_depositor_comments
;
The following automatic conversions were performed:

'_refine_ls_weighting_scheme' value 'calc
w=1/[\s^2^(Fo^2^)+(0.1100P)^2^+3.4615P] where P=(Fo^2^+2Fc^2^)/3' was
changed to 'calc'. New tag '_refine_ls_weighting_details' was
created. The value of the new tag was set to
'w=1/[\s^2^(Fo^2^)+(0.1100P)^2^+3.4615P] where P=(Fo^2^+2Fc^2^)/3'.

Automatic conversion script
Id: cif_fix_values 3143 2015-03-26 13:38:13Z robertas 
;
_cod_original_cell_volume 3314.4(28)
_cod_database_code 4323809

loop_
_symmetry_equiv_pos_as_xyz
'x, y, z'
'-x, y+1/2, -z+1/2'
'-x, -y, -z'
'x, -y-1/2, z-1/2'

loop_
_atom_site_aniso_label
_atom_site_aniso_U_11
_atom_site_aniso_U_22
_atom_site_aniso_U_33
_atom_site_aniso_U_23
_atom_site_aniso_U_13
_atom_site_aniso_U_12
Cu 0.0103(3) 0.0199(3) 0.0172(3) 0.0027(2) 0.0049(2) 0.0002(2)
N11 0.017(2) 0.020(2) 0.021(2) 0.0058(14) 0.0044(14) 0.0017(15)
N12 0.013(2) 0.021(2) 0.013(2) 0.0020(13) 0.0034(13) -0.0028(14)
N13 0.017(2) 0.022(2) 0.013(2) -0.0012(14) 0.0045(14) 0.0033(15)
N14 0.024(2) 0.020(2) 0.023(2) 0.001(2) 0.009(2) -0.001(2)
N21 0.021(2) 0.019(2) 0.018(2) 0.0006(14) 0.0072(15) -0.0007(15)
N22 0.014(2) 0.014(2) 0.014(2) 0.0012(13) 0.0057(13) -0.0004(13)
N23 0.013(2) 0.014(2) 0.014(2) -0.0016(13) 0.0046(13) 0.0006(13)
N24 0.017(2) 0.018(2) 0.018(2) -0.0014(14) 0.0036(14) -0.0007(14)
C102 0.029(3) 0.023(3) 0.047(3) 0.010(2) 0.003(2) -0.005(2)
C101 0.025(2) 0.022(3) 0.027(2) 0.005(2) 0.001(2) -0.001(2)
C103 0.025(3) 0.036(3) 0.040(3) 0.016(2) 0.002(2) -0.012(2)
C104 0.017(2) 0.031(3) 0.021(2) 0.006(2) 0.001(2) -0.006(2)
C105 0.015(2) 0.046(3) 0.022(2) 0.006(2) 0.006(2) -0.011(2)
C106 0.015(2) 0.041(3) 0.014(2) -0.001(2) 0.002(2) 0.000(2)
C107 0.012(2) 0.048(3) 0.032(3) -0.003(2) 0.009(2) 0.001(2)
C108 0.013(2) 0.045(3) 0.029(2) -0.003(2) 0.006(2) 0.006(2)
C109 0.017(2) 0.032(3) 0.020(2) -0.004(2) 0.005(2) 0.005(2)
C110 0.024(2) 0.032(3) 0.017(2) -0.001(2) 0.004(2) 0.014(2)
C111 0.029(2) 0.024(3) 0.012(2) -0.001(2) 0.007(2) 0.009(2)
C112 0.040(3) 0.027(3) 0.016(2) 0.003(2) 0.009(2) 0.015(2)
C113 0.048(3) 0.020(3) 0.022(2) 0.004(2) 0.010(2) 0.007(2)
C114 0.035(3) 0.025(3) 0.022(2) 0.003(2) 0.013(2) -0.003(2)
C115 0.024(2) 0.022(2) 0.010(2) -0.001(2) 0.005(2) 0.005(2)
C116 0.014(2) 0.026(2) 0.011(2) -0.002(2) 0.005(2) 0.003(2)
C117 0.013(2) 0.029(3) 0.014(2) 0.001(2) 0.004(2) -0.001(2)
C118 0.018(2) 0.027(3) 0.014(2) 0.006(2) 0.003(2) -0.004(2)
C201 0.027(2) 0.025(3) 0.017(2) -0.002(2) 0.010(2) -0.003(2)
C202 0.033(3) 0.026(3) 0.017(2) -0.001(2) 0.004(2) -0.002(2)
C203 0.022(2) 0.020(2) 0.020(2) 0.003(2) -0.001(2) -0.003(2)
C204 0.017(2) 0.014(2) 0.022(2) 0.001(2) 0.002(2) -0.002(2)
C205 0.013(2) 0.014(2) 0.022(2) 0.000(2) 0.000(2) -0.002(2)
C206 0.013(2) 0.009(2) 0.027(2) 0.001(2) 0.006(2) 0.000(2)
C207 0.013(2) 0.020(2) 0.026(2) 0.002(2) 0.006(2) -0.001(2)
C208 0.018(2) 0.021(2) 0.025(2) 0.001(2) 0.011(2) -0.004(2)
C209 0.019(2) 0.014(2) 0.021(2) 0.001(2) 0.009(2) 0.000(2)
C210 0.025(2) 0.018(2) 0.025(2) 0.003(2) 0.018(2) 0.001(2)
C211 0.022(2) 0.017(2) 0.018(2) 0.002(2) 0.006(2) 0.005(2)
C212 0.031(2) 0.023(2) 0.019(2) 0.003(2) 0.015(2) 0.006(2)
C213 0.029(2) 0.025(3) 0.014(2) -0.001(2) 0.003(2) 0.004(2)
C214 0.021(2) 0.022(2) 0.018(2) -0.005(2) 0.001(2) 0.000(2)
C215 0.018(2) 0.013(2) 0.016(2) -0.002(2) 0.007(2) 0.003(2)
C216 0.017(2) 0.012(2) 0.019(2) -0.001(2) 0.007(2) 0.002(2)
C217 0.012(2) 0.009(2) 0.018(2) -0.0008(15) 0.004(2) -0.0013(15)
C218 0.016(2) 0.012(2) 0.015(2) 0.001(2) 0.001(2) 0.000(2)
C1 0.042(6) 0.036(6) 0.046(6) -0.001(5) 0.021(5) -0.002(5)
C2 0.024(6) 0.050(8) 0.057(8) -0.023(6) 0.012(5) 0.003(5)
Cl 0.0413(7) 0.0338(8) 0.0493(8) -0.0108(6) 0.0142(6) -0.0036(6)
Cl11 0.053(4) 0.127(8) 0.046(4) 0.018(5) 0.000(3) -0.027(5)
Cl21 0.032(2) 0.028(2) 0.031(2) -0.0075(14) 0.011(2) -0.015(2)
F1 0.057(2) 0.035(2) 0.091(3) 0.016(2) -0.008(2) -0.022(2)
F2 0.076(3) 0.080(3) 0.050(2) 0.001(2) 0.023(2) 0.008(2)
F3 0.057(2) 0.077(3) 0.082(3) 0.017(2) 0.032(2) 0.030(2)
F4 0.065(2) 0.036(2) 0.072(3) -0.002(2) -0.036(2) -0.006(2)

loop_
_atom_site_label
_atom_site_type_symbol
_atom_site_fract_x
_atom_site_fract_y
_atom_site_fract_z
_atom_site_U_iso_or_equiv
_atom_site_thermal_displace_type
_atom_site_occupancy
_atom_site_calc_flag
_atom_site_refinement_flags
_atom_site_disorder_group
Cu Cu 0.79179(3) 0.39441(3) 0.10769(3) 0.0158(2) Uani 1 d . .
N11 N 0.8368(3) 0.6018(2) 0.0978(2) 0.0199(8) Uani 1 d . .
N12 N 0.9142(2) 0.4647(2) 0.1116(2) 0.0159(7) Uani 1 d . .
N13 N 0.8966(3) 0.2934(2) 0.1334(2) 0.0177(8) Uani 1 d . .
N14 N 0.7869(3) 0.1814(2) 0.1382(2) 0.0223(8) Uani 1 d . .
N21 N 0.6691(3) 0.3960(2) -0.1002(2) 0.0195(8) Uani 1 d . .
N22 N 0.6434(2) 0.3863(2) 0.0285(2) 0.0135(7) Uani 1 d . .
N23 N 0.7259(2) 0.3927(2) 0.1969(2) 0.0140(7) Uani 1 d . .
N24 N 0.8726(3) 0.4177(2) 0.3146(2) 0.0187(8) Uani 1 d . .
C102 C 0.9279(4) 0.7351(3) 0.0884(3) 0.0359(12) Uani 1 d . .
H10A H 0.9276(4) 0.7987(3) 0.0849(3) 0.043 Uiso 1 d R .
C101 C 0.8430(4) 0.6888(3) 0.0921(3) 0.0274(11) Uani 1 d . .
H10B H 0.7847(4) 0.7232(3) 0.0899(3) 0.033 Uiso 1 d R .
C103 C 1.0111(4) 0.6868(4) 0.0909(3) 0.0365(13) Uani 1 d . .
H10C H 1.0700(4) 0.7160(4) 0.0869(3) 0.044 Uiso 1 d R .
C104 C 1.0105(3) 0.5941(3) 0.0984(3) 0.0246(10) Uani 1 d . .
C105 C 1.0932(3) 0.5389(3) 0.1041(3) 0.0276(11) Uani 1 d . .
H10D H 1.1525(3) 0.5639(3) 0.0974(3) 0.033 Uiso 1 d R .
C106 C 1.0889(3) 0.4499(3) 0.1188(3) 0.0244(10) Uani 1 d . .
C107 C 1.1745(3) 0.3853(4) 0.1267(3) 0.0308(11) Uani 1 d . .
H10E H 1.2383(3) 0.4169(4) 0.1451(3) 0.037 Uiso 1 d R .
H10F H 1.1632(3) 0.3606(4) 0.0714(3) 0.037 Uiso 1 d R .
C108 C 1.1806(3) 0.3094(4) 0.1875(3) 0.0295(11) Uani 1 d . .
H10G H 1.2079(3) 0.3321(4) 0.2448(3) 0.035 Uiso 1 d R .
H10H H 1.2268(3) 0.2649(4) 0.1821(3) 0.035 Uiso 1 d R .
C109 C 1.0778(3) 0.2675(3) 0.1726(3) 0.0235(10) Uani 1 d . .
C110 C 1.0662(3) 0.1807(3) 0.1899(3) 0.0255(10) Uani 1 d . .
H11B H 1.1245(3) 0.1420(3) 0.2103(3) 0.031 Uiso 1 d R .
C111 C 0.9691(3) 0.1480(3) 0.1791(3) 0.0218(10) Uani 1 d . .
C112 C 0.9489(4) 0.0576(3) 0.1922(3) 0.0281(11) Uani 1 d . .
H11C H 1.0038(4) 0.0152(3) 0.2111(3) 0.034 Uiso 1 d R .
C113 C 0.8513(4) 0.0328(3) 0.1766(3) 0.0307(11) Uani 1 d . .
H11D H 0.8354(4) -0.0280(3) 0.1838(3) 0.037 Uiso 1 d R .
C114 C 0.7729(4) 0.0964(3) 0.1504(3) 0.0269(10) Uani 1 d . .
H11E H 0.7043(4) 0.0776(3) 0.1408(3) 0.032 Uiso 1 d R .
C115 C 0.8845(3) 0.2072(3) 0.1510(2) 0.0190(9) Uani 1 d . .
C116 C 0.9896(3) 0.3216(3) 0.1426(2) 0.0172(9) Uani 1 d . .
C117 C 0.9979(3) 0.4161(3) 0.1235(3) 0.0189(9) Uani 1 d . .
C118 C 0.9207(3) 0.5540(3) 0.1017(2) 0.0204(9) Uani 1 d . .
C201 C 0.6294(3) 0.4030(3) -0.1842(3) 0.0222(10) Uani 1 d . .
H20A H 0.6760(3) 0.4040(3) -0.2139(3) 0.027 Uiso 1 d R .
C202 C 0.5249(4) 0.4097(3) -0.2334(3) 0.0267(10) Uani 1 d . .
H20B H 0.5017(4) 0.4163(3) -0.2943(3) 0.032 Uiso 1 d R .
C203 C 0.4577(3) 0.4070(3) -0.1927(3) 0.0232(10) Uani 1 d . .
H20C H 0.3855(3) 0.4103(3) -0.2250(3) 0.028 Uiso 1 d R .
C204 C 0.4942(3) 0.3973(3) -0.1026(3) 0.0193(9) Uani 1 d . .
C205 C 0.4306(3) 0.3924(3) -0.0552(3) 0.0182(9) Uani 1 d . .
H20D H 0.3578(3) 0.3972(3) -0.0834(3) 0.022 Uiso 1 d R .
C206 C 0.4724(3) 0.3799(3) 0.0313(3) 0.0170(9) Uani 1 d . .
C207 C 0.4107(3) 0.3712(3) 0.0876(3) 0.0199(9) Uani 1 d . .
H20E H 0.3442(3) 0.3486(3) 0.0539(3) 0.024 Uiso 1 d R .
H20F H 0.4021(3) 0.4285(3) 0.1089(3) 0.024 Uiso 1 d R .
C208 C 0.4627(3) 0.3090(3) 0.1629(3) 0.0206(9) Uani 1 d . .
H20G H 0.4616(3) 0.2496(3) 0.1420(3) 0.025 Uiso 1 d R .
H20H H 0.4255(3) 0.3095(3) 0.2006(3) 0.025 Uiso 1 d R .
C209 C 0.5714(3) 0.3368(3) 0.2108(3) 0.0174(9) Uani 1 d . .
C210 C 0.6208(3) 0.3292(3) 0.2973(3) 0.0204(9) Uani 1 d . .
H21B H 0.5853(3) 0.3063(3) 0.3319(3) 0.024 Uiso 1 d R .
C211 C 0.7235(3) 0.3558(3) 0.3358(3) 0.0192(9) Uani 1 d . .
C212 C 0.7785(3) 0.3544(3) 0.4256(3) 0.0228(10) Uani 1 d . .
H21C H 0.7468(3) 0.3330(3) 0.4636(3) 0.027 Uiso 1 d R .
C213 C 0.8756(3) 0.3852(3) 0.4557(3) 0.0242(10) Uani 1 d . .
H21D H 0.9138(3) 0.3858(3) 0.5161(3) 0.029 Uiso 1 d R .
C214 C 0.9196(3) 0.4171(3) 0.3977(3) 0.0224(10) Uani 1 d . .
H21E H 0.9889(3) 0.4383(3) 0.4204(3) 0.027 Uiso 1 d R .
C215 C 0.7742(3) 0.3880(3) 0.2837(2) 0.0154(8) Uani 1 d . .
C216 C 0.6289(3) 0.3691(3) 0.1639(3) 0.0157(8) Uani 1 d . .
C217 C 0.5805(3) 0.3782(3) 0.0699(2) 0.0134(8) Uani 1 d . .
C218 C 0.6018(3) 0.3929(3) -0.0599(3) 0.0159(8) Uani 1 d . .
C1 C 0.4724(8) 0.0708(7) -0.0449(7) 0.040(3) Uani 0.532(12) d P .
H1A H 0.4310(8) 0.0530(7) -0.0133(7) 0.048 Uiso 0.532(12) d PR .
H1B H 0.5171(8) 0.0226(7) -0.0449(7) 0.048 Uiso 0.532(12) d PR .
C2 C 0.4165(8) 0.1526(9) -0.0736(8) 0.044(4) Uani 0.468(12) d P .
H2A H 0.3918(8) 0.2095(9) -0.0984(8) 0.053 Uiso 0.468(12) d PR .
H2B H 0.3736(8) 0.1328(9) -0.0441(8) 0.053 Uiso 0.468(12) d PR .
Cl Cl 0.54441(10) 0.16517(9) 0.00228(9) 0.0422(4) Uani 1 d . .
Cl11 Cl 0.3942(9) 0.0980(8) -0.1490(8) 0.081(3) Uani 0.532(12) d P .
Cl21 Cl 0.4066(8) 0.0777(5) -0.1552(7) 0.0303(13) Uani 0.468(12) d P .
B B 0.7385(4) 0.8988(4) -0.0628(3) 0.0279(12) Uiso 1 d . .
F1 F 0.7164(3) 0.8112(2) -0.0578(3) 0.0711(12) Uani 1 d . .
F2 F 0.7529(3) 0.9119(3) -0.1389(2) 0.0690(11) Uani 1 d . .
F3 F 0.6574(3) 0.9532(3) -0.0681(3) 0.0700(12) Uani 1 d . .
F4 F 0.8233(3) 0.9222(2) 0.0031(3) 0.0748(13) Uani 1 d . .

loop_
_atom_type_symbol
_atom_type_description
_atom_type_scat_dispersion_real
_atom_type_scat_dispersion_imag
_atom_type_scat_source
C C 0.0033 0.0016 'International Tables Vol C Tables 4.2.6.8 and 6.1.1.4'
H H 0.0000 0.0000 'International Tables Vol C Tables 4.2.6.8 and 6.1.1.4'
B B 0.0013 0.0007 'International Tables Vol C Tables 4.2.6.8 and 6.1.1.4'
N N 0.0061 0.0033 'International Tables Vol C Tables 4.2.6.8 and 6.1.1.4'
F F 0.0171 0.0103 'International Tables Vol C Tables 4.2.6.8 and 6.1.1.4'
Cl Cl 0.1484 0.1585 'International Tables Vol C Tables 4.2.6.8 and 6.1.1.4'
Cu Cu 0.3201 1.2651 'International Tables Vol C Tables 4.2.6.8 and 6.1.1.4'

loop_
_geom_angle_atom_site_label_1
_geom_angle_atom_site_label_2
_geom_angle_atom_site_label_3
_geom_angle
_geom_angle_site_symmetry_1
_geom_angle_site_symmetry_3
_geom_angle_publ_flag
N12 Cu N22 136.01(13) . . ?
N12 Cu N23 127.01(13) . . ?
N22 Cu N23 81.16(13) . . ?
N12 Cu N13 80.96(14) . . ?
N22 Cu N13 125.50(14) . . ?
N23 Cu N13 108.78(14) . . ?
C101 N11 C118 116.6(4) . . ?
C117 N12 C118 117.6(3) . . ?
C117 N12 Cu 114.5(3) . . ?
C118 N12 Cu 127.9(3) . . ?
C116 N13 C115 118.5(4) . . ?
C116 N13 Cu 112.8(3) . . ?
C115 N13 Cu 128.2(3) . . ?
C114 N14 C115 116.7(4) . . ?
C201 N21 C218 116.2(4) . . ?
C217 N22 C218 118.3(3) . . ?
C217 N22 Cu 112.8(3) . . ?
C218 N22 Cu 128.8(3) . . ?
C216 N23 C215 117.8(3) . . ?
C216 N23 Cu 111.9(3) . . ?
C215 N23 Cu 127.4(3) . . ?
C214 N24 C215 116.7(4) . . ?
C103 C102 C101 117.9(5) . . ?
N11 C101 C102 125.3(5) . . ?
C102 C103 C104 119.9(4) . . ?
C105 C104 C103 124.3(4) . . ?
C105 C104 C118 118.1(4) . . ?
C103 C104 C118 117.5(4) . . ?
C106 C105 C104 120.2(4) . . ?
C105 C106 C117 117.8(4) . . ?
C105 C106 C107 124.0(4) . . ?
C117 C106 C107 118.2(4) . . ?
C106 C107 C108 112.9(4) . . ?
C109 C108 C107 112.9(4) . . ?
C110 C109 C116 118.1(4) . . ?
C110 C109 C108 123.2(4) . . ?
C116 C109 C108 118.7(4) . . ?
C109 C110 C111 119.9(4) . . ?
C110 C111 C115 118.7(4) . . ?
C110 C111 C112 123.9(4) . . ?
C115 C111 C112 117.5(4) . . ?
C113 C112 C111 118.7(4) . . ?
C112 C113 C114 119.8(5) . . ?
N14 C114 C113 124.4(5) . . ?
N13 C115 N14 115.9(4) . . ?
N13 C115 C111 121.1(4) . . ?
N14 C115 C111 123.0(4) . . ?
N13 C116 C109 123.7(4) . . ?
N13 C116 C117 115.9(4) . . ?
C109 C116 C117 120.3(4) . . ?
N12 C117 C106 124.2(4) . . ?
N12 C117 C116 115.2(4) . . ?
C106 C117 C116 120.6(4) . . ?
N12 C118 N11 115.5(4) . . ?
N12 C118 C104 121.7(4) . . ?
N11 C118 C104 122.7(4) . . ?
N21 C201 C202 125.4(4) . . ?
C203 C202 C201 118.2(4) . . ?
C202 C203 C204 119.8(4) . . ?
C205 C204 C218 119.6(4) . . ?
C205 C204 C203 123.9(4) . . ?
C218 C204 C203 116.5(4) . . ?
C206 C205 C204 119.8(4) . . ?
C205 C206 C217 117.4(4) . . ?
C205 C206 C207 124.0(4) . . ?
C217 C206 C207 118.5(4) . . ?
C206 C207 C208 111.4(3) . . ?
C209 C208 C207 110.9(3) . . ?
C210 C209 C216 117.0(4) . . ?
C210 C209 C208 124.6(4) . . ?
C216 C209 C208 118.3(4) . . ?
C209 C210 C211 120.1(4) . . ?
C215 C211 C210 118.8(4) . . ?
C215 C211 C212 117.8(4) . . ?
C210 C211 C212 123.5(4) . . ?
C213 C212 C211 118.3(4) . . ?
C212 C213 C214 119.6(4) . . ?
N24 C214 C213 124.1(4) . . ?
N24 C215 N23 115.2(3) . . ?
N24 C215 C211 123.5(4) . . ?
N23 C215 C211 121.2(4) . . ?
N23 C216 C209 125.1(4) . . ?
N23 C216 C217 115.0(3) . . ?
C209 C216 C217 119.9(4) . . ?
N22 C217 C206 124.8(4) . . ?
N22 C217 C216 116.1(3) . . ?
C206 C217 C216 119.1(4) . . ?
N21 C218 N22 116.3(3) . . ?
N21 C218 C204 123.9(4) . . ?
N22 C218 C204 119.8(4) . . ?
C2 C1 Cl21 65.4(7) . . ?
C2 C1 Cl11 53.0(7) . . ?
Cl21 C1 Cl11 12.7(5) . . ?
C2 C1 Cl 67.3(6) . . ?
Cl21 C1 Cl 115.2(7) . . ?
Cl11 C1 Cl 108.1(7) . . ?
C1 C2 Cl11 74.0(8) . . ?
C1 C2 Cl21 65.7(7) . . ?
Cl11 C2 Cl21 8.9(8) . . ?
C1 C2 Cl 64.6(6) . . ?
Cl11 C2 Cl 121.5(8) . . ?
Cl21 C2 Cl 113.5(7) . . ?
C1 Cl C2 48.1(6) . . ?
C2 Cl11 C1 53.0(8) . . ?
C1 Cl21 C2 49.0(6) . . ?
F4 B F1 110.8(4) . . ?
F4 B F3 111.0(5) . . ?
F1 B F3 112.1(5) . . ?
F4 B F2 109.9(5) . . ?
F1 B F2 108.0(5) . . ?
F3 B F2 104.8(4) . . ?

loop_
_geom_bond_atom_site_label_1
_geom_bond_atom_site_label_2
_geom_bond_distance
_geom_bond_site_symmetry_2
_geom_bond_publ_flag
Cu N12 2.001(3) . ?
Cu N22 2.025(4) . ?
Cu N23 2.033(3) . ?
Cu N13 2.050(4) . ?
N11 C101 1.318(6) . ?
N11 C118 1.364(6) . ?
N12 C117 1.337(5) . ?
N12 C118 1.362(6) . ?
N13 C116 1.328(5) . ?
N13 C115 1.356(6) . ?
N14 C114 1.323(6) . ?
N14 C115 1.364(6) . ?
N21 C201 1.321(6) . ?
N21 C218 1.352(5) . ?
N22 C217 1.317(5) . ?
N22 C218 1.389(5) . ?
N23 C216 1.319(5) . ?
N23 C215 1.369(5) . ?
N24 C214 1.310(6) . ?
N24 C215 1.363(5) . ?
C102 C103 1.364(7) . ?
C102 C101 1.403(7) . ?
C103 C104 1.403(7) . ?
C104 C105 1.403(7) . ?
C104 C118 1.418(6) . ?
C105 C106 1.368(7) . ?
C106 C117 1.406(6) . ?
C106 C107 1.516(6) . ?
C107 C108 1.515(7) . ?
C108 C109 1.511(6) . ?
C109 C110 1.363(7) . ?
C109 C116 1.413(6) . ?
C110 C111 1.398(7) . ?
C111 C115 1.422(6) . ?
C111 C112 1.424(7) . ?
C112 C113 1.352(7) . ?
C113 C114 1.404(7) . ?
C116 C117 1.473(6) . ?
C201 C202 1.400(6) . ?
C202 C203 1.357(6) . ?
C203 C204 1.420(6) . ?
C204 C205 1.401(6) . ?
C204 C218 1.418(6) . ?
C205 C206 1.368(6) . ?
C206 C217 1.416(6) . ?
C206 C207 1.508(6) . ?
C207 C208 1.528(6) . ?
C208 C209 1.502(6) . ?
C209 C210 1.368(6) . ?
C209 C216 1.409(6) . ?
C210 C211 1.405(6) . ?
C211 C215 1.404(6) . ?
C211 C212 1.423(6) . ?
C212 C213 1.351(6) . ?
C213 C214 1.419(6) . ?
C216 C217 1.480(6) . ?
C1 C2 1.45(2) . ?
C1 Cl21 1.75(2) . ?
C1 Cl11 1.74(2) . ?
C1 Cl 1.756(11) . ?
C2 Cl11 1.45(2) . ?
C2 Cl21 1.743(13) . ?
C2 Cl 1.793(11) . ?
B F4 1.344(6) . ?
B F1 1.366(7) . ?
B F3 1.379(6) . ?
B F2 1.382(7) . ?

loop_
_geom_torsion_atom_site_label_1
_geom_torsion_atom_site_label_2
_geom_torsion_atom_site_label_3
_geom_torsion_atom_site_label_4
_geom_torsion
_geom_torsion_site_symmetry_1
_geom_torsion_site_symmetry_2
_geom_torsion_site_symmetry_3
_geom_torsion_site_symmetry_4
_geom_torsion_publ_flag
N22 Cu N12 C117 -129.8(3) . . . . ?
N23 Cu N12 C117 109.9(3) . . . . ?
N13 Cu N12 C117 3.2(3) . . . . ?
N22 Cu N12 C118 48.5(4) . . . . ?
N23 Cu N12 C118 -71.8(4) . . . . ?
N13 Cu N12 C118 -178.5(3) . . . . ?
N12 Cu N13 C116 2.1(3) . . . . ?
N22 Cu N13 C116 143.5(3) . . . . ?
N23 Cu N13 C116 -124.1(3) . . . . ?
N12 Cu N13 C115 173.9(3) . . . . ?
N22 Cu N13 C115 -44.7(4) . . . . ?
N23 Cu N13 C115 47.8(4) . . . . ?
N12 Cu N22 C217 -139.9(3) . . . . ?
N23 Cu N22 C217 -4.1(3) . . . . ?
N13 Cu N22 C217 102.7(3) . . . . ?
N12 Cu N22 C218 36.4(4) . . . . ?
N23 Cu N22 C218 172.1(4) . . . . ?
N13 Cu N22 C218 -81.1(4) . . . . ?
N12 Cu N23 C216 155.8(3) . . . . ?
N22 Cu N23 C216 13.2(3) . . . . ?
N13 Cu N23 C216 -111.4(3) . . . . ?
N12 Cu N23 C215 -43.9(4) . . . . ?
N22 Cu N23 C215 173.4(4) . . . . ?
N13 Cu N23 C215 48.8(4) . . . . ?
C118 N11 C101 C102 1.1(7) . . . . ?
C103 C102 C101 N11 -0.1(8) . . . . ?
C101 C102 C103 C104 -1.0(8) . . . . ?
C102 C103 C104 C105 -178.0(5) . . . . ?
C102 C103 C104 C118 1.0(7) . . . . ?
C103 C104 C105 C106 174.2(5) . . . . ?
C118 C104 C105 C106 -4.7(6) . . . . ?
C104 C105 C106 C117 3.1(6) . . . . ?
C104 C105 C106 C107 -179.5(4) . . . . ?
C105 C106 C107 C108 148.0(4) . . . . ?
C117 C106 C107 C108 -34.6(6) . . . . ?
C106 C107 C108 C109 47.0(5) . . . . ?
C107 C108 C109 C110 150.9(4) . . . . ?
C107 C108 C109 C116 -31.8(6) . . . . ?
C116 C109 C110 C111 -1.1(6) . . . . ?
C108 C109 C110 C111 176.3(4) . . . . ?
C109 C110 C111 C115 -0.7(6) . . . . ?
C109 C110 C111 C112 177.3(4) . . . . ?
C110 C111 C112 C113 -177.5(4) . . . . ?
C115 C111 C112 C113 0.6(6) . . . . ?
C111 C112 C113 C114 -1.8(6) . . . . ?
C115 N14 C114 C113 1.1(6) . . . . ?
C112 C113 C114 N14 1.0(7) . . . . ?
C116 N13 C115 N14 -178.4(3) . . . . ?
Cu N13 C115 N14 10.2(5) . . . . ?
C116 N13 C115 C111 0.3(5) . . . . ?
Cu N13 C115 C111 -171.1(3) . . . . ?
C114 N14 C115 N13 176.3(4) . . . . ?
C114 N14 C115 C111 -2.4(6) . . . . ?
C110 C111 C115 N13 1.1(6) . . . . ?
C112 C111 C115 N13 -177.1(4) . . . . ?
C110 C111 C115 N14 179.7(4) . . . . ?
C112 C111 C115 N14 1.6(6) . . . . ?
C115 N13 C116 C109 -2.3(6) . . . . ?
Cu N13 C116 C109 170.5(3) . . . . ?
C115 N13 C116 C117 -179.3(3) . . . . ?
Cu N13 C116 C117 -6.6(4) . . . . ?
C110 C109 C116 N13 2.6(6) . . . . ?
C108 C109 C116 N13 -174.8(4) . . . . ?
C110 C109 C116 C117 179.6(4) . . . . ?
C108 C109 C116 C117 2.1(6) . . . . ?
C118 N12 C117 C106 -5.9(6) . . . . ?
Cu N12 C117 C106 172.5(3) . . . . ?
C118 N12 C117 C116 174.0(3) . . . . ?
Cu N12 C117 C116 -7.5(4) . . . . ?
C105 C106 C117 N12 2.4(6) . . . . ?
C107 C106 C117 N12 -175.2(4) . . . . ?
C105 C106 C117 C116 -177.5(4) . . . . ?
C107 C106 C117 C116 4.9(6) . . . . ?
N13 C116 C117 N12 9.5(5) . . . . ?
C109 C116 C117 N12 -167.6(4) . . . . ?
N13 C116 C117 C106 -170.5(4) . . . . ?
C109 C116 C117 C106 12.3(6) . . . . ?
C117 N12 C118 N11 -174.1(3) . . . . ?
Cu N12 C118 N11 7.7(5) . . . . ?
C117 N12 C118 C104 4.0(6) . . . . ?
Cu N12 C118 C104 -174.2(3) . . . . ?
C101 N11 C118 N12 177.0(4) . . . . ?
C101 N11 C118 C104 -1.1(6) . . . . ?
C105 C104 C118 N12 1.1(6) . . . . ?
C103 C104 C118 N12 -177.9(4) . . . . ?
C105 C104 C118 N11 179.1(4) . . . . ?
C103 C104 C118 N11 0.0(6) . . . . ?
C218 N21 C201 C202 1.8(7) . . . . ?
N21 C201 C202 C203 -1.5(7) . . . . ?
C201 C202 C203 C204 -0.3(7) . . . . ?
C202 C203 C204 C205 -178.9(4) . . . . ?
C202 C203 C204 C218 1.4(6) . . . . ?
C218 C204 C205 C206 -2.6(6) . . . . ?
C203 C204 C205 C206 177.7(4) . . . . ?
C204 C205 C206 C217 3.9(6) . . . . ?
C204 C205 C206 C207 -178.2(4) . . . . ?
C205 C206 C207 C208 147.4(4) . . . . ?
C217 C206 C207 C208 -34.8(5) . . . . ?
C206 C207 C208 C209 53.0(5) . . . . ?
C207 C208 C209 C210 145.3(4) . . . . ?
C207 C208 C209 C216 -37.9(5) . . . . ?
C216 C209 C210 C211 2.0(6) . . . . ?
C208 C209 C210 C211 178.8(4) . . . . ?
C209 C210 C211 C215 -1.5(6) . . . . ?
C209 C210 C211 C212 176.5(4) . . . . ?
C215 C211 C212 C213 0.8(6) . . . . ?
C210 C211 C212 C213 -177.1(4) . . . . ?
C211 C212 C213 C214 -0.4(7) . . . . ?
C215 N24 C214 C213 2.1(6) . . . . ?
C212 C213 C214 N24 -1.2(7) . . . . ?
C214 N24 C215 N23 177.6(4) . . . . ?
C214 N24 C215 C211 -1.5(6) . . . . ?
C216 N23 C215 N24 -176.6(3) . . . . ?
Cu N23 C215 N24 24.1(5) . . . . ?
C216 N23 C215 C211 2.6(6) . . . . ?
Cu N23 C215 C211 -156.7(3) . . . . ?
C210 C211 C215 N24 178.2(4) . . . . ?
C212 C211 C215 N24 0.1(6) . . . . ?
C210 C211 C215 N23 -0.9(6) . . . . ?
C212 C211 C215 N23 -179.0(4) . . . . ?
C215 N23 C216 C209 -2.0(6) . . . . ?
Cu N23 C216 C209 160.4(3) . . . . ?
C215 N23 C216 C217 178.3(3) . . . . ?
Cu N23 C216 C217 -19.3(4) . . . . ?
C210 C209 C216 N23 -0.3(6) . . . . ?
C208 C209 C216 N23 -177.3(4) . . . . ?
C210 C209 C216 C217 179.4(4) . . . . ?
C208 C209 C216 C217 2.3(6) . . . . ?
C218 N22 C217 C206 -3.2(6) . . . . ?
Cu N22 C217 C206 173.4(3) . . . . ?
C218 N22 C217 C216 178.5(3) . . . . ?
Cu N22 C217 C216 -4.8(4) . . . . ?
C205 C206 C217 N22 -1.1(6) . . . . ?
C207 C206 C217 N22 -179.0(4) . . . . ?
C205 C206 C217 C216 177.1(4) . . . . ?
C207 C206 C217 C216 -0.8(6) . . . . ?
N23 C216 C217 N22 16.6(5) . . . . ?
C209 C216 C217 N22 -163.1(4) . . . . ?
N23 C216 C217 C206 -161.7(4) . . . . ?
C209 C216 C217 C206 18.6(6) . . . . ?
C201 N21 C218 N22 -179.5(4) . . . . ?
C201 N21 C218 C204 -0.5(6) . . . . ?
C217 N22 C218 N21 -176.4(4) . . . . ?
Cu N22 C218 N21 7.6(5) . . . . ?
C217 N22 C218 C204 4.6(6) . . . . ?
Cu N22 C218 C204 -171.5(3) . . . . ?
C205 C204 C218 N21 179.2(4) . . . . ?
C203 C204 C218 N21 -1.0(6) . . . . ?
C205 C204 C218 N22 -1.8(6) . . . . ?
C203 C204 C218 N22 177.9(4) . . . . ?
Cl21 C1 C2 Cl11 3.2(8) . . . . ?
Cl11 C1 C2 Cl11 0.0 . . . . ?
Cl C1 C2 Cl11 137.5(8) . . . . ?
Cl21 C1 C2 Cl21 0.0 . . . . ?
Cl11 C1 C2 Cl21 -3.2(8) . . . . ?
Cl C1 C2 Cl21 134.3(6) . . . . ?
Cl21 C1 C2 Cl -134.3(6) . . . . ?
Cl11 C1 C2 Cl -137.5(8) . . . . ?
Cl C1 C2 Cl 0.0 . . . . ?
C2 C1 Cl C2 0.0 . . . . ?
Cl21 C1 Cl C2 45.9(8) . . . . ?
Cl11 C1 Cl C2 34.6(8) . . . . ?
C1 C2 Cl C1 0.0 . . . . ?
Cl11 C2 Cl C1 -49.6(10) . . . . ?
Cl21 C2 Cl C1 -45.3(8) . . . . ?
C1 C2 Cl11 C1 0.0 . . . . ?
Cl21 C2 Cl11 C1 19.3(48) . . . . ?
Cl C2 Cl11 C1 45.7(9) . . . . ?
C2 C1 Cl11 C2 0.0 . . . . ?
Cl21 C1 Cl11 C2 -166.6(33) . . . . ?
Cl C1 Cl11 C2 -41.0(8) . . . . ?
C2 C1 Cl21 C2 0.0 . . . . ?
Cl11 C1 Cl21 C2 11.8(29) . . . . ?
Cl C1 Cl21 C2 -46.8(7) . . . . ?
C1 C2 Cl21 C1 0.0 . . . . ?
Cl11 C2 Cl21 C1 -159.6(51) . . . . ?
Cl C2 Cl21 C1 44.8(7) . . . . ?
